data_4334362
loop_
_publ_author_name
'Johannes Schl\"afer'
'Stefan Stucky'
'Wieland Tyrra'
'Sanjay Mathur'

_publ_section_title
;
 Heterobi- and Trimetallic Cerium(IV) tert-Butoxides with Mono-, Di-, and
 Trivalent Metals (M= K(I), Ge(II), Sn(II), Pb(II), Al(III), Fe(III))
;
_journal_name_full 'Inorganic Chemistry'
_journal_page_first 4002
_journal_page_last 4010
_journal_paper_doi 10.1021/ic400030j
_journal_volume 52
_journal_year 2013
_chemical_formula_moiety 'C33 H68 Al Ce N O7'
_chemical_formula_sum 'C33 H68 Al Ce N O7'
_chemical_formula_weight 757.98
_chemical_name_systematic
;
 ?
;
_space_group_IT_number 14
_symmetry_cell_setting monoclinic
_symmetry_space_group_name_Hall '-P 2ybc'
_symmetry_space_group_name_H-M 'P 1 21/c 1'
_atom_sites_solution_hydrogens geom
_atom_sites_solution_primary direct
_atom_sites_solution_secondary difmap
_audit_creation_method SHELXL-97
_cell_angle_alpha 90.00
_cell_angle_beta 114.786(2)
_cell_angle_gamma 90.00
_cell_formula_units_Z 4
_cell_length_a 12.6300(4)
_cell_length_b 24.4223(5)
_cell_length_c 14.5476(5)
_cell_measurement_temperature 170(2)
_cell_measurement_theta_max 26.78
_cell_measurement_theta_min 2.44
_cell_volume 4073.9(2)
_computing_cell_refinement 'X-Area (Stoe & Cie, 2001)'
_computing_data_collection 'X-Area (Stoe & Cie, 2001)'
_computing_data_reduction 'X-Area (Stoe & Cie, 2001)'
_computing_structure_refinement 'SHELXL-97 (Sheldrick, 1997)'
_computing_structure_solution 'SHELXS-97 (Sheldrick, 1990)'
_diffrn_ambient_temperature 170(2)
_diffrn_measured_fraction_theta_full 0.991
_diffrn_measured_fraction_theta_max 0.991
_diffrn_measurement_device_type 'IPDS 2 T (Stoe & Cie)'
_diffrn_measurement_method '\w and \f scans'
_diffrn_radiation_monochromator graphite
_diffrn_radiation_source 'fine-focus sealed tube'
_diffrn_radiation_type MoK\a
_diffrn_radiation_wavelength 0.71073
_diffrn_reflns_av_R_equivalents 0.0957
_diffrn_reflns_av_sigmaI/netI 0.0469
_diffrn_reflns_limit_h_max 15
_diffrn_reflns_limit_h_min -15
_diffrn_reflns_limit_k_max 30
_diffrn_reflns_limit_k_min -30
_diffrn_reflns_limit_l_max 18
_diffrn_reflns_limit_l_min -16
_diffrn_reflns_number 44445
_diffrn_reflns_theta_full 26.78
_diffrn_reflns_theta_max 26.78
_diffrn_reflns_theta_min 2.44
_exptl_absorpt_coefficient_mu 1.178
_exptl_absorpt_correction_T_max 0.8746
_exptl_absorpt_correction_T_min 0.7240
_exptl_absorpt_correction_type numerical
_exptl_absorpt_process_details
;
The absorption correction (X-RED; Stoe & Cie, 2001)
was preformed after optimizing the crystal shape
using X-SHAPE (Stoe & Cie, 1999).
;
_exptl_crystal_colour yellow
_exptl_crystal_density_diffrn 1.236
_exptl_crystal_description prism
_exptl_crystal_F_000 1600
_exptl_crystal_size_max 0.3
_exptl_crystal_size_mid 0.3
_exptl_crystal_size_min 0.3
_refine_diff_density_max 1.097
_refine_diff_density_min -1.589
_refine_diff_density_rms 0.089
_refine_ls_extinction_method none
_refine_ls_goodness_of_fit_ref 1.052
_refine_ls_hydrogen_treatment constr
_refine_ls_matrix_type full
_refine_ls_number_parameters 388
_refine_ls_number_reflns 8621
_refine_ls_number_restraints 0
_refine_ls_restrained_S_all 1.052
_refine_ls_R_factor_all 0.0475
_refine_ls_R_factor_gt 0.0348
_refine_ls_shift/su_max 0.001
_refine_ls_shift/su_mean 0.000
_refine_ls_structure_factor_coef Fsqd
_refine_ls_weighting_details 'calc w=1/[\s^2^(Fo^2^)+(0.0446P)^2^+2.0576P] where P=(Fo^2^+2Fc^2^)/3'
_refine_ls_weighting_scheme calc
_refine_ls_wR_factor_gt 0.0855
_refine_ls_wR_factor_ref 0.0910
_reflns_number_gt 6961
_reflns_number_total 8621
_reflns_threshold_expression >2sigma(I)
_cod_data_source_file ic400030j_si_002_6.cif
_cod_data_source_block 6
_cod_database_code 4334362

loop_
_symmetry_equiv_pos_as_xyz
'x, y, z'
'-x, y+1/2, -z+1/2'
'-x, -y, -z'
'x, -y-1/2, z-1/2'

loop_
_atom_site_label
_atom_site_type_symbol
_atom_site_fract_x
_atom_site_fract_y
_atom_site_fract_z
_atom_site_U_iso_or_equiv
_atom_site_adp_type
_atom_site_occupancy
_atom_site_symmetry_multiplicity
_atom_site_calc_flag
_atom_site_refinement_flags
C6 C 0.1068(4) 0.6121(3) 0.3334(4) 0.0789(17) Uani 1 1 d .
H6A H 0.1533 0.6410 0.3758 0.118 Uiso 1 1 calc R
H6B H 0.1475 0.5779 0.3543 0.118 Uiso 1 1 calc R
H6C H 0.0339 0.6101 0.3391 0.118 Uiso 1 1 calc R
C8 C 0.0107(4) 0.5783(3) 0.1589(5) 0.097(2) Uani 1 1 d .
H8A H -0.0038 0.5856 0.0898 0.145 Uiso 1 1 calc R
H8B H -0.0621 0.5765 0.1649 0.145 Uiso 1 1 calc R
H8C H 0.0510 0.5441 0.1796 0.145 Uiso 1 1 calc R
C28 C 0.8767(5) 0.5613(2) 0.5283(4) 0.0896(19) Uani 1 1 d .
H28A H 0.9353 0.5819 0.5176 0.134 Uiso 1 1 calc R
H28B H 0.9087 0.5268 0.5591 0.134 Uiso 1 1 calc R
H28C H 0.8512 0.5815 0.5720 0.134 Uiso 1 1 calc R
C7 C 0.0232(5) 0.6772(3) 0.1938(6) 0.110(3) Uani 1 1 d .
H7A H 0.0714 0.7057 0.2363 0.165 Uiso 1 1 calc R
H7B H -0.0494 0.6759 0.2002 0.165 Uiso 1 1 calc R
H7C H 0.0084 0.6845 0.1246 0.165 Uiso 1 1 calc R
C24 C 0.7381(5) 0.7929(3) 0.4207(8) 0.146(4) Uani 1 1 d .
H24A H 0.6651 0.8090 0.3765 0.218 Uiso 1 1 calc R
H24B H 0.7991 0.8196 0.4368 0.218 Uiso 1 1 calc R
H24C H 0.7338 0.7810 0.4819 0.218 Uiso 1 1 calc R
C23 C 0.8684(5) 0.7179(2) 0.4286(9) 0.182(6) Uani 1 1 d .
H23A H 0.8786 0.6889 0.3884 0.273 Uiso 1 1 calc R
H23B H 0.8648 0.7027 0.4881 0.273 Uiso 1 1 calc R
H23C H 0.9330 0.7428 0.4481 0.273 Uiso 1 1 calc R
C22 C 0.7746(8) 0.7757(4) 0.2810(6) 0.169(5) Uani 1 1 d .
H22A H 0.7040 0.7953 0.2421 0.253 Uiso 1 1 calc R
H22B H 0.7883 0.7490 0.2388 0.253 Uiso 1 1 calc R
H22C H 0.8388 0.8009 0.3065 0.253 Uiso 1 1 calc R
Ce Ce 0.331684(13) 0.617239(6) 0.176550(12) 0.02380(6) Uani 1 1 d .
Al Al 0.61817(7) 0.64555(4) 0.32031(7) 0.02640(18) Uani 1 1 d .
O3 O 0.24252(19) 0.62031(9) 0.01903(17) 0.0337(5) Uani 1 1 d .
O2 O 0.19199(18) 0.62592(9) 0.21567(17) 0.0327(5) Uani 1 1 d .
O5 O 0.53115(17) 0.62926(8) 0.19034(16) 0.0281(4) Uani 1 1 d .
O4 O 0.48843(17) 0.64187(9) 0.34193(15) 0.0285(4) Uani 1 1 d .
C17 C 0.5672(3) 0.62200(14) 0.1090(3) 0.0340(7) Uani 1 1 d .
O6 O 0.66448(18) 0.71214(9) 0.33013(18) 0.0367(5) Uani 1 1 d .
O1 O 0.34845(19) 0.53344(9) 0.19607(17) 0.0337(5) Uani 1 1 d .
C9 C 0.1674(3) 0.61853(15) -0.0862(3) 0.0412(8) Uani 1 1 d .
O7 O 0.72988(19) 0.60259(10) 0.38536(19) 0.0390(5) Uani 1 1 d .
C5 C 0.0843(3) 0.62342(15) 0.2253(3) 0.0410(8) Uani 1 1 d .
C21 C 0.7629(3) 0.74641(14) 0.3709(3) 0.0414(8) Uani 1 1 d .
C13 C 0.4739(3) 0.65137(14) 0.4344(2) 0.0319(6) Uani 1 1 d .
N N 0.3171(2) 0.72673(11) 0.1558(2) 0.0335(6) Uani 1 1 d .
C29 C 0.2105(3) 0.74783(15) 0.1055(3) 0.0417(8) Uani 1 1 d .
H29 H 0.1482 0.7239 0.0749 0.050 Uiso 1 1 calc R
C1 C 0.3232(3) 0.47697(13) 0.1890(3) 0.0381(7) Uani 1 1 d .
C16 C 0.4234(3) 0.59935(15) 0.4580(3) 0.0398(7) Uani 1 1 d .
H16A H 0.3498 0.5912 0.4028 0.060 Uiso 1 1 calc R
H16B H 0.4122 0.6046 0.5188 0.060 Uiso 1 1 calc R
H16C H 0.4762 0.5695 0.4673 0.060 Uiso 1 1 calc R
C14 C 0.3909(3) 0.69980(14) 0.4159(3) 0.0403(8) Uani 1 1 d .
H14A H 0.4248 0.7319 0.4012 0.060 Uiso 1 1 calc R
H14B H 0.3776 0.7061 0.4754 0.060 Uiso 1 1 calc R
H14C H 0.3181 0.6918 0.3597 0.060 Uiso 1 1 calc R
C18 C 0.5307(4) 0.56489(17) 0.0667(3) 0.0536(10) Uani 1 1 d .
H18A H 0.5702 0.5383 0.1184 0.080 Uiso 1 1 calc R
H18B H 0.5508 0.5592 0.0106 0.080 Uiso 1 1 calc R
H18C H 0.4479 0.5609 0.0441 0.080 Uiso 1 1 calc R
C15 C 0.5911(3) 0.66508(18) 0.5211(3) 0.0471(9) Uani 1 1 d .
H15A H 0.6217 0.6979 0.5052 0.071 Uiso 1 1 calc R
H15B H 0.6446 0.6354 0.5306 0.071 Uiso 1 1 calc R
H15C H 0.5806 0.6705 0.5822 0.071 Uiso 1 1 calc R
C25 C 0.7739(3) 0.55132(14) 0.4276(3) 0.0399(8) Uani 1 1 d .
C33 C 0.4050(3) 0.76221(14) 0.1977(3) 0.0378(7) Uani 1 1 d .
H33 H 0.4803 0.7486 0.2324 0.045 Uiso 1 1 calc R
C20 C 0.6987(3) 0.62808(17) 0.1475(3) 0.0463(9) Uani 1 1 d .
H20A H 0.7367 0.6005 0.1975 0.069 Uiso 1 1 calc R
H20B H 0.7218 0.6637 0.1773 0.069 Uiso 1 1 calc R
H20C H 0.7205 0.6240 0.0921 0.069 Uiso 1 1 calc R
C31 C 0.2789(4) 0.83900(15) 0.1411(3) 0.0472(9) Uani 1 1 d .
H31 H 0.2664 0.8766 0.1370 0.057 Uiso 1 1 calc R
C11 C 0.2149(5) 0.5781(2) -0.1376(3) 0.0689(13) Uani 1 1 d .
H11A H 0.2911 0.5896 -0.1294 0.103 Uiso 1 1 calc R
H11B H 0.1639 0.5764 -0.2084 0.103 Uiso 1 1 calc R
H11C H 0.2200 0.5426 -0.1079 0.103 Uiso 1 1 calc R
C32 C 0.3887(3) 0.81762(14) 0.1917(3) 0.0462(9) Uani 1 1 d .
H32 H 0.4523 0.8409 0.2219 0.055 Uiso 1 1 calc R
C4 C 0.2253(4) 0.46525(16) 0.0866(3) 0.0576(11) Uani 1 1 d .
H4A H 0.1569 0.4852 0.0798 0.086 Uiso 1 1 calc R
H4B H 0.2084 0.4267 0.0806 0.086 Uiso 1 1 calc R
H4C H 0.2483 0.4763 0.0343 0.086 Uiso 1 1 calc R
C19 C 0.5070(3) 0.66558(17) 0.0300(3) 0.0483(9) Uani 1 1 d .
H19A H 0.5320 0.7011 0.0591 0.072 Uiso 1 1 calc R
H19B H 0.4241 0.6624 0.0072 0.072 Uiso 1 1 calc R
H19C H 0.5269 0.6607 -0.0263 0.072 Uiso 1 1 calc R
C30 C 0.1883(3) 0.80322(16) 0.0969(3) 0.0491(9) Uani 1 1 d .
H30 H 0.1127 0.8161 0.0614 0.059 Uiso 1 1 calc R
C27 C 0.6823(4) 0.51897(18) 0.4455(4) 0.0608(11) Uani 1 1 d .
H27A H 0.6583 0.5390 0.4903 0.091 Uiso 1 1 calc R
H27B H 0.7143 0.4843 0.4755 0.091 Uiso 1 1 calc R
H27C H 0.6163 0.5130 0.3822 0.091 Uiso 1 1 calc R
C10 C 0.1616(4) 0.67533(19) -0.1319(3) 0.0619(11) Uani 1 1 d .
H10A H 0.2381 0.6860 -0.1241 0.093 Uiso 1 1 calc R
H10B H 0.1334 0.7012 -0.0977 0.093 Uiso 1 1 calc R
H10C H 0.1097 0.6745 -0.2025 0.093 Uiso 1 1 calc R
C26 C 0.8122(5) 0.5199(2) 0.3572(4) 0.0757(16) Uani 1 1 d .
H26A H 0.8701 0.5406 0.3458 0.114 Uiso 1 1 calc R
H26B H 0.7462 0.5138 0.2939 0.114 Uiso 1 1 calc R
H26C H 0.8445 0.4853 0.3873 0.114 Uiso 1 1 calc R
C2 C 0.2874(5) 0.46229(19) 0.2734(4) 0.0745(15) Uani 1 1 d .
H2A H 0.2191 0.4827 0.2652 0.112 Uiso 1 1 calc R
H2B H 0.3497 0.4710 0.3376 0.112 Uiso 1 1 calc R
H2C H 0.2707 0.4238 0.2708 0.112 Uiso 1 1 calc R
C3 C 0.4314(4) 0.44568(17) 0.2003(4) 0.0644(12) Uani 1 1 d .
H3A H 0.4931 0.4531 0.2656 0.097 Uiso 1 1 calc R
H3B H 0.4550 0.4570 0.1485 0.097 Uiso 1 1 calc R
H3C H 0.4148 0.4072 0.1940 0.097 Uiso 1 1 calc R
C12 C 0.0477(4) 0.6015(2) -0.0968(4) 0.0714(14) Uani 1 1 d .
H12A H 0.0194 0.6276 -0.0633 0.107 Uiso 1 1 calc R
H12B H 0.0524 0.5660 -0.0667 0.107 Uiso 1 1 calc R
H12C H -0.0047 0.5998 -0.1673 0.107 Uiso 1 1 calc R

loop_
_atom_site_aniso_label
_atom_site_aniso_U_11
_atom_site_aniso_U_22
_atom_site_aniso_U_33
_atom_site_aniso_U_23
_atom_site_aniso_U_13
_atom_site_aniso_U_12
C6 0.047(2) 0.144(5) 0.055(3) 0.002(3) 0.030(2) -0.016(3)
C8 0.050(3) 0.147(6) 0.106(5) -0.063(4) 0.045(3) -0.045(3)
C28 0.063(3) 0.073(3) 0.083(4) 0.024(3) -0.018(3) 0.012(3)
C7 0.068(4) 0.103(5) 0.194(8) 0.060(5) 0.089(5) 0.044(3)
C24 0.065(4) 0.078(4) 0.286(12) -0.104(6) 0.066(5) -0.029(3)
C23 0.043(3) 0.055(3) 0.317(13) 0.006(5) -0.054(5) -0.011(3)
C22 0.178(8) 0.218(10) 0.083(5) -0.001(6) 0.028(5) -0.151(8)
Ce 0.02065(9) 0.02421(9) 0.02525(9) -0.00165(6) 0.00837(6) -0.00160(6)
Al 0.0208(4) 0.0267(4) 0.0291(4) 0.0001(4) 0.0078(3) -0.0001(3)
O3 0.0315(11) 0.0388(12) 0.0258(11) -0.0004(9) 0.0070(9) -0.0033(9)
O2 0.0227(10) 0.0421(13) 0.0333(11) -0.0026(9) 0.0119(9) 0.0000(9)
O5 0.0236(10) 0.0327(11) 0.0293(11) -0.0036(8) 0.0124(8) -0.0022(8)
O4 0.0242(10) 0.0333(11) 0.0263(10) -0.0046(9) 0.0089(8) -0.0019(8)
C17 0.0339(16) 0.0395(17) 0.0342(16) -0.0003(13) 0.0198(14) 0.0002(13)
O6 0.0228(10) 0.0315(12) 0.0464(14) -0.0010(10) 0.0052(9) -0.0041(8)
O1 0.0393(12) 0.0243(11) 0.0358(12) -0.0022(9) 0.0140(10) -0.0029(9)
C9 0.0373(18) 0.054(2) 0.0254(16) 0.0024(15) 0.0061(13) -0.0032(15)
O7 0.0285(11) 0.0368(12) 0.0470(14) 0.0088(11) 0.0114(10) 0.0071(9)
C5 0.0250(15) 0.057(2) 0.0441(19) -0.0040(16) 0.0172(14) -0.0009(14)
C21 0.0263(16) 0.0333(17) 0.059(2) -0.0073(16) 0.0124(15) -0.0075(13)
C13 0.0299(15) 0.0391(17) 0.0261(15) -0.0048(13) 0.0112(12) -0.0017(13)
N 0.0303(13) 0.0304(14) 0.0356(15) 0.0022(11) 0.0095(11) 0.0015(10)
C29 0.0306(16) 0.0393(19) 0.047(2) 0.0033(16) 0.0078(14) -0.0010(14)
C1 0.049(2) 0.0228(15) 0.0372(18) -0.0012(13) 0.0125(15) -0.0055(13)
C16 0.0460(19) 0.0443(18) 0.0339(17) 0.0036(15) 0.0216(15) 0.0005(15)
C14 0.0454(19) 0.0402(19) 0.0376(19) -0.0103(14) 0.0198(16) 0.0000(15)
C18 0.062(3) 0.053(2) 0.056(2) -0.0186(19) 0.035(2) -0.0056(19)
C15 0.0434(19) 0.068(3) 0.0233(16) -0.0091(16) 0.0074(14) -0.0044(17)
C25 0.0326(17) 0.0336(17) 0.050(2) 0.0140(15) 0.0142(15) 0.0102(13)
C33 0.0307(16) 0.0348(17) 0.0413(19) 0.0041(14) 0.0086(14) 0.0000(13)
C20 0.0344(18) 0.063(2) 0.047(2) 0.0035(18) 0.0231(16) 0.0041(16)
C31 0.055(2) 0.0292(18) 0.059(2) 0.0066(16) 0.0257(19) 0.0084(15)
C11 0.083(3) 0.077(3) 0.037(2) -0.013(2) 0.016(2) 0.009(3)
C32 0.047(2) 0.0325(18) 0.051(2) -0.0011(15) 0.0124(17) -0.0091(15)
C4 0.065(3) 0.036(2) 0.051(2) -0.0081(18) 0.004(2) -0.0101(18)
C19 0.0416(19) 0.066(2) 0.044(2) 0.0174(18) 0.0242(17) 0.0051(17)
C30 0.0378(19) 0.042(2) 0.063(3) 0.0089(18) 0.0167(18) 0.0091(16)
C27 0.061(3) 0.048(2) 0.078(3) 0.016(2) 0.033(2) 0.0019(19)
C10 0.065(3) 0.064(3) 0.043(2) 0.016(2) 0.008(2) -0.001(2)
C26 0.099(4) 0.058(3) 0.095(4) 0.025(3) 0.066(3) 0.036(3)
C2 0.118(4) 0.053(3) 0.065(3) 0.007(2) 0.050(3) -0.022(3)
C3 0.063(3) 0.036(2) 0.077(3) -0.002(2) 0.013(2) 0.0123(18)
C12 0.043(2) 0.108(4) 0.047(2) 0.003(3) 0.0032(18) -0.021(2)

loop_
_atom_type_symbol
_atom_type_description
_atom_type_scat_dispersion_real
_atom_type_scat_dispersion_imag
_atom_type_scat_source
C C 0.0033 0.0016 'International Tables Vol C Tables 4.2.6.8 and 6.1.1.4'
H H 0.0000 0.0000 'International Tables Vol C Tables 4.2.6.8 and 6.1.1.4'
Al Al 0.0645 0.0514 'International Tables Vol C Tables 4.2.6.8 and 6.1.1.4'
Ce Ce -0.2486 2.6331 'International Tables Vol C Tables 4.2.6.8 and 6.1.1.4'
N N 0.0061 0.0033 'International Tables Vol C Tables 4.2.6.8 and 6.1.1.4'
O O 0.0106 0.0060 'International Tables Vol C Tables 4.2.6.8 and 6.1.1.4'

loop_
_geom_angle_atom_site_label_1
_geom_angle_atom_site_label_2
_geom_angle_atom_site_label_3
_geom_angle
C5 C6 H6A 109.5
C5 C6 H6B 109.5
H6A C6 H6B 109.5
C5 C6 H6C 109.5
H6A C6 H6C 109.5
H6B C6 H6C 109.5
C5 C8 H8A 109.5
C5 C8 H8B 109.5
H8A C8 H8B 109.5
C5 C8 H8C 109.5
H8A C8 H8C 109.5
H8B C8 H8C 109.5
C25 C28 H28A 109.5
C25 C28 H28B 109.5
H28A C28 H28B 109.5
C25 C28 H28C 109.5
H28A C28 H28C 109.5
H28B C28 H28C 109.5
C5 C7 H7A 109.5
C5 C7 H7B 109.5
H7A C7 H7B 109.5
C5 C7 H7C 109.5
H7A C7 H7C 109.5
H7B C7 H7C 109.5
C21 C24 H24A 109.5
C21 C24 H24B 109.5
H24A C24 H24B 109.5
C21 C24 H24C 109.5
H24A C24 H24C 109.5
H24B C24 H24C 109.5
C21 C23 H23A 109.5
C21 C23 H23B 109.5
H23A C23 H23B 109.5
C21 C23 H23C 109.5
H23A C23 H23C 109.5
H23B C23 H23C 109.5
C21 C22 H22A 109.5
C21 C22 H22B 109.5
H22A C22 H22B 109.5
C21 C22 H22C 109.5
H22A C22 H22C 109.5
H22B C22 H22C 109.5
O1 Ce O2 96.50(9)
O1 Ce O3 99.42(9)
O2 Ce O3 99.65(9)
O1 Ce O5 93.70(8)
O2 Ce O5 157.39(8)
O3 Ce O5 98.51(8)
O1 Ce O4 96.52(8)
O2 Ce O4 97.72(8)
O3 Ce O4 154.85(8)
O5 Ce O4 61.00(7)
O1 Ce N 178.12(9)
O2 Ce N 84.44(8)
O3 Ce N 82.01(8)
O5 Ce N 84.85(7)
O4 Ce N 81.73(8)
O1 Ce Al 95.48(6)
O2 Ce Al 128.04(6)
O3 Ce Al 127.72(6)
O5 Ce Al 30.40(5)
O4 Ce Al 30.61(5)
N Ce Al 82.66(6)
O7 Al O6 111.47(12)
O7 Al O5 116.85(12)
O6 Al O5 109.65(11)
O7 Al O4 118.61(12)
O6 Al O4 109.73(11)
O5 Al O4 88.43(10)
O7 Al Ce 129.73(9)
O6 Al Ce 118.78(8)
O5 Al Ce 44.10(6)
O4 Al Ce 44.34(7)
C9 O3 Ce 171.2(2)
C5 O2 Ce 167.5(2)
C17 O5 Al 128.90(19)
C17 O5 Ce 125.56(18)
Al O5 Ce 105.50(9)
C13 O4 Al 129.34(17)
C13 O4 Ce 125.60(16)
Al O4 Ce 105.05(9)
O5 C17 C19 107.7(3)
O5 C17 C18 107.4(3)
C19 C17 C18 111.6(3)
O5 C17 C20 110.8(3)
C19 C17 C20 109.5(3)
C18 C17 C20 109.8(3)
C21 O6 Al 144.1(2)
C1 O1 Ce 162.3(2)
O3 C9 C11 109.2(3)
O3 C9 C12 107.8(3)
C11 C9 C12 110.9(4)
O3 C9 C10 109.2(3)
C11 C9 C10 109.6(4)
C12 C9 C10 110.1(4)
C25 O7 Al 151.9(2)
O2 C5 C7 108.8(3)
O2 C5 C6 110.0(3)
C7 C5 C6 109.3(4)
O2 C5 C8 109.1(3)
C7 C5 C8 110.2(5)
C6 C5 C8 109.4(4)
O6 C21 C23 113.6(3)
O6 C21 C24 109.9(3)
C23 C21 C24 115.7(6)
O6 C21 C22 107.4(4)
C23 C21 C22 109.0(7)
C24 C21 C22 100.2(6)
O4 C13 C16 107.7(3)
O4 C13 C15 110.3(2)
C16 C13 C15 110.4(3)
O4 C13 C14 107.8(3)
C16 C13 C14 111.3(3)
C15 C13 C14 109.4(3)
C29 N C33 116.9(3)
C29 N Ce 116.8(2)
C33 N Ce 126.0(2)
N C29 C30 123.3(3)
N C29 H29 118.4
C30 C29 H29 118.4
O1 C1 C4 108.9(3)
O1 C1 C3 108.7(3)
C4 C1 C3 109.9(3)
O1 C1 C2 107.9(3)
C4 C1 C2 110.7(4)
C3 C1 C2 110.8(4)
C13 C16 H16A 109.5
C13 C16 H16B 109.5
H16A C16 H16B 109.5
C13 C16 H16C 109.5
H16A C16 H16C 109.5
H16B C16 H16C 109.5
C13 C14 H14A 109.5
C13 C14 H14B 109.5
H14A C14 H14B 109.5
C13 C14 H14C 109.5
H14A C14 H14C 109.5
H14B C14 H14C 109.5
C17 C18 H18A 109.5
C17 C18 H18B 109.5
H18A C18 H18B 109.5
C17 C18 H18C 109.5
H18A C18 H18C 109.5
H18B C18 H18C 109.5
C13 C15 H15A 109.5
C13 C15 H15B 109.5
H15A C15 H15B 109.5
C13 C15 H15C 109.5
H15A C15 H15C 109.5
H15B C15 H15C 109.5
O7 C25 C27 110.5(3)
O7 C25 C26 109.7(3)
C27 C25 C26 109.6(4)
O7 C25 C28 107.6(3)
C27 C25 C28 109.0(4)
C26 C25 C28 110.4(4)
N C33 C32 122.6(3)
N C33 H33 118.7
C32 C33 H33 118.7
C17 C20 H20A 109.5
C17 C20 H20B 109.5
H20A C20 H20B 109.5
C17 C20 H20C 109.5
H20A C20 H20C 109.5
H20B C20 H20C 109.5
C30 C31 C32 117.9(3)
C30 C31 H31 121.1
C32 C31 H31 121.1
C9 C11 H11A 109.5
C9 C11 H11B 109.5
H11A C11 H11B 109.5
C9 C11 H11C 109.5
H11A C11 H11C 109.5
H11B C11 H11C 109.5
C33 C32 C31 120.2(3)
C33 C32 H32 119.9
C31 C32 H32 119.9
C1 C4 H4A 109.5
C1 C4 H4B 109.5
H4A C4 H4B 109.5
C1 C4 H4C 109.5
H4A C4 H4C 109.5
H4B C4 H4C 109.5
C17 C19 H19A 109.5
C17 C19 H19B 109.5
H19A C19 H19B 109.5
C17 C19 H19C 109.5
H19A C19 H19C 109.5
H19B C19 H19C 109.5
C31 C30 C29 119.1(3)
C31 C30 H30 120.4
C29 C30 H30 120.4
C25 C27 H27A 109.5
C25 C27 H27B 109.5
H27A C27 H27B 109.5
C25 C27 H27C 109.5
H27A C27 H27C 109.5
H27B C27 H27C 109.5
C9 C10 H10A 109.5
C9 C10 H10B 109.5
H10A C10 H10B 109.5
C9 C10 H10C 109.5
H10A C10 H10C 109.5
H10B C10 H10C 109.5
C25 C26 H26A 109.5
C25 C26 H26B 109.5
H26A C26 H26B 109.5
C25 C26 H26C 109.5
H26A C26 H26C 109.5
H26B C26 H26C 109.5
C1 C2 H2A 109.5
C1 C2 H2B 109.5
H2A C2 H2B 109.5
C1 C2 H2C 109.5
H2A C2 H2C 109.5
H2B C2 H2C 109.5
C1 C3 H3A 109.5
C1 C3 H3B 109.5
H3A C3 H3B 109.5
C1 C3 H3C 109.5
H3A C3 H3C 109.5
H3B C3 H3C 109.5
C9 C12 H12A 109.5
C9 C12 H12B 109.5
H12A C12 H12B 109.5
C9 C12 H12C 109.5
H12A C12 H12C 109.5
H12B C12 H12C 109.5

loop_
_geom_bond_atom_site_label_1
_geom_bond_atom_site_label_2
_geom_bond_distance
C6 C5 1.501(6)
C6 H6A 0.9600
C6 H6B 0.9600
C6 H6C 0.9600
C8 C5 1.503(6)
C8 H8A 0.9600
C8 H8B 0.9600
C8 H8C 0.9600
C28 C25 1.515(6)
C28 H28A 0.9600
C28 H28B 0.9600
C28 H28C 0.9600
C7 C5 1.494(6)
C7 H7A 0.9600
C7 H7B 0.9600
C7 H7C 0.9600
C24 C21 1.450(7)
C24 H24A 0.9600
C24 H24B 0.9600
C24 H24C 0.9600
C23 C21 1.424(6)
C23 H23A 0.9600
C23 H23B 0.9600
C23 H23C 0.9600
C22 C21 1.551(8)
C22 H22A 0.9600
C22 H22B 0.9600
C22 H22C 0.9600
Ce O1 2.065(2)
Ce O2 2.079(2)
Ce O3 2.088(2)
Ce O5 2.4595(19)
Ce O4 2.465(2)
Ce N 2.689(3)
Ce Al 3.4058(9)
Al O7 1.693(2)
Al O6 1.714(2)
Al O5 1.788(2)
Al O4 1.796(2)
O3 C9 1.424(4)
O2 C5 1.426(4)
O5 C17 1.446(4)
O4 C13 1.450(3)
C17 C19 1.516(5)
C17 C18 1.516(5)
C17 C20 1.521(5)
O6 C21 1.407(4)
O1 C1 1.409(4)
C9 C11 1.507(6)
C9 C12 1.512(5)
C9 C10 1.527(5)
O7 C25 1.403(4)
C13 C16 1.524(5)
C13 C15 1.526(5)
C13 C14 1.528(5)
N C29 1.336(4)
N C33 1.338(4)
C29 C30 1.376(5)
C29 H29 0.9300
C1 C4 1.513(5)
C1 C3 1.514(5)
C1 C2 1.519(5)
C16 H16A 0.9600
C16 H16B 0.9600
C16 H16C 0.9600
C14 H14A 0.9600
C14 H14B 0.9600
C14 H14C 0.9600
C18 H18A 0.9600
C18 H18B 0.9600
C18 H18C 0.9600
C15 H15A 0.9600
C15 H15B 0.9600
C15 H15C 0.9600
C25 C27 1.511(5)
C25 C26 1.512(6)
C33 C32 1.366(5)
C33 H33 0.9300
C20 H20A 0.9600
C20 H20B 0.9600
C20 H20C 0.9600
C31 C30 1.367(6)
C31 C32 1.372(5)
C31 H31 0.9300
C11 H11A 0.9600
C11 H11B 0.9600
C11 H11C 0.9600
C32 H32 0.9300
C4 H4A 0.9600
C4 H4B 0.9600
C4 H4C 0.9600
C19 H19A 0.9600
C19 H19B 0.9600
C19 H19C 0.9600
C30 H30 0.9300
C27 H27A 0.9600
C27 H27B 0.9600
C27 H27C 0.9600
C10 H10A 0.9600
C10 H10B 0.9600
C10 H10C 0.9600
C26 H26A 0.9600
C26 H26B 0.9600
C26 H26C 0.9600
C2 H2A 0.9600
C2 H2B 0.9600
C2 H2C 0.9600
C3 H3A 0.9600
C3 H3B 0.9600
C3 H3C 0.9600
C12 H12A 0.9600
C12 H12B 0.9600
C12 H12C 0.9600
